data_4121820
loop_
_publ_author_name
'Galer, Petra'
'Koro\<sec, Romana C'
'Vidmar, Maja'
'Sket, Boris'

_publ_section_title
;
 Crystal Structures and Emission Properties of the BF2 Complex
 1-Phenyl-3-(3,5-dimethoxyphenyl)-propane-1,3-dione: Multiple Chromisms,
 Aggregation- or Crystallization-Induced Emission, and the Self-Assembly
 Effect.
;
_journal_issue 20
_journal_name_full 'Journal of the American Chemical Society'
_journal_page_first 7383
_journal_page_last 7394
_journal_paper_doi 10.1021/ja501977a
_journal_volume 136
_journal_year 2014
_chemical_formula_moiety 'C17 H15 B F2 O4'
_chemical_formula_sum 'C17 H15 B F2 O4'
_chemical_formula_weight 332.10
_chemical_name_systematic
;
 ?
;
_space_group_IT_number 2
_symmetry_cell_setting triclinic
_symmetry_Int_Tables_number 2
_symmetry_space_group_name_Hall '-P 1'
_symmetry_space_group_name_H-M 'P -1'
_atom_sites_solution_hydrogens geom
_atom_sites_solution_primary direct
_atom_sites_solution_secondary difmap
_audit_creation_method SHELXL-97
_cell_angle_alpha 112.019(9)
_cell_angle_beta 99.514(7)
_cell_angle_gamma 101.435(7)
_cell_formula_units_Z 2
_cell_length_a 8.0616(6)
_cell_length_b 10.0960(9)
_cell_length_c 10.8105(10)
_cell_measurement_reflns_used 1199
_cell_measurement_temperature 293(2)
_cell_measurement_theta_max 29.0539
_cell_measurement_theta_min 2.9288
_cell_volume 771.20(14)
_computing_cell_refinement
;
CrysAlisPro, Agilent Technologies,
Version 1.171.36.20 (release 27-06-2012 CrysAlis171 .NET)
(compiled Jul 11 2012,15:38:31)
;
_computing_data_collection
;
CrysAlisPro, Agilent Technologies,
Version 1.171.36.20 (release 27-06-2012 CrysAlis171 .NET)
(compiled Jul 11 2012,15:38:31)
;
_computing_data_reduction
;
CrysAlisPro, Agilent Technologies,
Version 1.171.36.20 (release 27-06-2012 CrysAlis171 .NET)
(compiled Jul 11 2012,15:38:31)
;
_computing_molecular_graphics
;
Ortep-3 for Windows (Farrugia, 1997) and
Mercury 3.1 (C. F. Macrae et al., 2008)
;
_computing_publication_material
;
WinGX publication routines (Farrugia, 1999) and
Encifer 1.4 (F. H. Allen et al., 2004)
;
_computing_structure_refinement 'SHELXL-97 (Sheldrick, 2008)'
_computing_structure_solution 'SIR2008 (M. C. Burla et al., 2007)'
_diffrn_ambient_temperature 293(2)
_diffrn_detector_area_resol_mean 10.4933
_diffrn_measured_fraction_theta_full 0.9987
_diffrn_measured_fraction_theta_max 0.9868
_diffrn_measurement_device_type 'SuperNova, Dual, Cu at zero, Atlas'
_diffrn_measurement_method '\w scans'
_diffrn_radiation_monochromator mirror
_diffrn_radiation_source 'SuperNova (Mo) X-ray Source'
_diffrn_radiation_type MoK\a
_diffrn_radiation_wavelength 0.71073
_diffrn_reflns_av_R_equivalents 0.0529
_diffrn_reflns_av_sigmaI/netI 0.1045
_diffrn_reflns_limit_h_max 10
_diffrn_reflns_limit_h_min -9
_diffrn_reflns_limit_k_max 11
_diffrn_reflns_limit_k_min -12
_diffrn_reflns_limit_l_max 12
_diffrn_reflns_limit_l_min -14
_diffrn_reflns_number 6783
_diffrn_reflns_theta_full 26.0006
_diffrn_reflns_theta_max 29.0539
_diffrn_reflns_theta_min 2.9288
_exptl_absorpt_coefficient_mu 0.115
_exptl_absorpt_correction_T_max 1.00000
_exptl_absorpt_correction_T_min 0.63316
_exptl_absorpt_correction_type multi-scan
_exptl_absorpt_process_details
;
CrysAlisPro, Agilent Technologies,
Version 1.171.36.20 (release 27-06-2012 CrysAlis171 .NET)
(compiled Jul 11 2012,15:38:31)
Empirical absorption correction using spherical harmonics,
 implemented in SCALE3 ABSPACK scaling algorithm.
;
_exptl_crystal_colour yellow
_exptl_crystal_density_diffrn 1.430
_exptl_crystal_density_method 'not measured'
_exptl_crystal_description plate
_exptl_crystal_F_000 344
_exptl_crystal_size_max 0.33
_exptl_crystal_size_mid 0.06
_exptl_crystal_size_min 0.02
_refine_diff_density_max 0.211
_refine_diff_density_min -0.256
_refine_diff_density_rms 0.048
_refine_ls_extinction_method none
_refine_ls_goodness_of_fit_ref 1.022
_refine_ls_hydrogen_treatment constr
_refine_ls_matrix_type full
_refine_ls_number_parameters 219
_refine_ls_number_reflns 3511
_refine_ls_number_restraints 0
_refine_ls_restrained_S_all 1.022
_refine_ls_R_factor_all 0.1911
_refine_ls_R_factor_gt 0.0768
_refine_ls_shift/su_max 0.000
_refine_ls_shift/su_mean 0.000
_refine_ls_structure_factor_coef Fsqd
_refine_ls_weighting_details 'calc w=1/[\s^2^(Fo^2^)+(0.0656P)^2^+0.0154P] where P=(Fo^2^+2Fc^2^)/3'
_refine_ls_weighting_scheme calc
_refine_ls_wR_factor_gt 0.1482
_refine_ls_wR_factor_ref 0.1982
_reflns_number_gt 1508
_reflns_number_total 3511
_reflns_threshold_expression >2\s(I)
_cod_data_source_file ja501977a_si_003.cif
_cod_data_source_block PolymorphB
_cod_depositor_comments 'Adding full bibliography for 4121820--4121821.cif.'
_cod_original_cell_volume 771.20(11)
_cod_database_code 4121820

loop_
_symmetry_equiv_pos_as_xyz
'x, y, z'
'-x, -y, -z'

loop_
_atom_site_label
_atom_site_type_symbol
_atom_site_fract_x
_atom_site_fract_y
_atom_site_fract_z
_atom_site_U_iso_or_equiv
_atom_site_adp_type
_atom_site_occupancy
_atom_site_symmetry_multiplicity
_atom_site_calc_flag
_atom_site_refinement_flags
O3 O 0.1909(3) 0.7769(3) 0.8348(2) 0.0572(7) Uani 1 1 d .
O1 O 0.3363(3) 0.8940(3) 0.7056(2) 0.0606(8) Uani 1 1 d .
C2 C 0.3117(4) 1.0333(4) 0.9252(3) 0.0409(9) Uani 1 1 d .
H2 H 0.3374 1.1260 0.9991 0.049 Uiso 1 1 calc R
O5" O 0.1494(3) 1.1693(3) 1.3990(2) 0.0613(8) Uani 1 1 d .
C4" C 0.0518(4) 0.9109(4) 1.2859(3) 0.0441(9) Uani 1 1 d .
H4" H 0.0181 0.9107 1.3641 0.053 Uiso 1 1 calc R
C3 C 0.2220(4) 0.9074(4) 0.9343(3) 0.0371(8) Uani 1 1 d .
C1" C 0.1571(4) 0.9109(4) 1.0551(3) 0.0359(8) Uani 1 1 d .
F2 F 0.1632(3) 0.6512(2) 0.6011(2) 0.0743(8) Uani 1 1 d .
C3" C 0.0238(4) 0.7789(4) 1.1733(3) 0.0423(9) Uani 1 1 d .
C2" C 0.0758(4) 0.7776(4) 1.0567(3) 0.0412(9) Uani 1 1 d .
H2" H 0.0562 0.6879 0.9804 0.049 Uiso 1 1 calc R
C5" C 0.1303(4) 1.0445(4) 1.2830(3) 0.0404(8) Uani 1 1 d .
O3" O -0.0526(3) 0.6418(3) 1.1659(2) 0.0605(8) Uani 1 1 d .
C1 C 0.3638(4) 1.0228(4) 0.8069(3) 0.0407(9) Uani 1 1 d .
C6" C 0.1843(4) 1.0465(4) 1.1688(3) 0.0395(8) Uani 1 1 d .
H6" H 0.2378 1.1362 1.1674 0.047 Uiso 1 1 calc R
C1' C 0.4503(4) 1.1516(4) 0.7853(3) 0.0408(8) Uani 1 1 d .
F1 F 0.4217(3) 0.7073(3) 0.7529(2) 0.0752(8) Uani 1 1 d .
C6' C 0.5276(5) 1.2907(4) 0.8927(4) 0.0545(10) Uani 1 1 d .
H6' H 0.5210 1.3061 0.9819 0.065 Uiso 1 1 calc R
B2 B 0.2780(7) 0.7553(5) 0.7214(4) 0.0554(12) Uani 1 1 d .
C2' C 0.4617(5) 1.1322(4) 0.6530(4) 0.0589(11) Uani 1 1 d .
H2' H 0.4105 1.0391 0.5793 0.071 Uiso 1 1 calc R
C4' C 0.6232(6) 1.3861(5) 0.7383(5) 0.0726(13) Uani 1 1 d .
H4' H 0.6809 1.4654 0.7228 0.087 Uiso 1 1 calc R
C5' C 0.6142(5) 1.4067(5) 0.8689(5) 0.0678(12) Uani 1 1 d .
H5' H 0.6671 1.4999 0.9423 0.081 Uiso 1 1 calc R
C8" C 0.2246(5) 1.3105(4) 1.3997(4) 0.0657(12) Uani 1 1 d .
H8"A H 0.3434 1.3187 1.3937 0.099 Uiso 1 1 calc R
H8"B H 0.2232 1.3889 1.4839 0.099 Uiso 1 1 calc R
H8"C H 0.1576 1.3185 1.3221 0.099 Uiso 1 1 calc R
C7" C -0.0977(6) 0.6336(5) 1.2851(4) 0.0717(13) Uani 1 1 d .
H7"A H 0.0055 0.6773 1.3615 0.108 Uiso 1 1 calc R
H7"B H -0.1460 0.5311 1.2667 0.108 Uiso 1 1 calc R
H7"C H -0.1829 0.6866 1.3076 0.108 Uiso 1 1 calc R
C3' C 0.5475(6) 1.2490(5) 0.6302(5) 0.0739(13) Uani 1 1 d .
H3' H 0.5542 1.2351 0.5413 0.089 Uiso 1 1 calc R

loop_
_atom_site_aniso_label
_atom_site_aniso_U_11
_atom_site_aniso_U_22
_atom_site_aniso_U_33
_atom_site_aniso_U_23
_atom_site_aniso_U_13
_atom_site_aniso_U_12
O3 0.0844(18) 0.0402(15) 0.0438(14) 0.0109(12) 0.0378(13) 0.0071(13)
O1 0.100(2) 0.0394(15) 0.0444(14) 0.0133(12) 0.0426(14) 0.0126(14)
C2 0.052(2) 0.039(2) 0.0351(18) 0.0149(15) 0.0217(16) 0.0143(17)
O5" 0.098(2) 0.0432(16) 0.0453(15) 0.0147(12) 0.0396(14) 0.0165(14)
C4" 0.055(2) 0.049(2) 0.0350(19) 0.0215(17) 0.0217(17) 0.0137(18)
C3 0.0374(18) 0.040(2) 0.0371(18) 0.0166(16) 0.0148(15) 0.0127(16)
C1" 0.0375(18) 0.041(2) 0.0356(18) 0.0178(16) 0.0165(15) 0.0159(16)
F2 0.0965(17) 0.0599(15) 0.0505(13) 0.0111(11) 0.0285(12) 0.0050(12)
C3" 0.048(2) 0.041(2) 0.043(2) 0.0202(17) 0.0181(16) 0.0102(17)
C2" 0.048(2) 0.037(2) 0.0361(18) 0.0106(15) 0.0199(16) 0.0101(17)
C5" 0.047(2) 0.042(2) 0.0329(17) 0.0125(16) 0.0164(16) 0.0158(17)
O3" 0.0872(18) 0.0445(16) 0.0510(15) 0.0200(12) 0.0369(14) 0.0060(14)
C1 0.041(2) 0.047(2) 0.0378(19) 0.0183(17) 0.0157(15) 0.0140(17)
C6" 0.0451(19) 0.039(2) 0.0427(19) 0.0209(16) 0.0205(16) 0.0160(16)
C1' 0.0422(19) 0.043(2) 0.048(2) 0.0242(17) 0.0228(16) 0.0168(17)
F1 0.0832(16) 0.0742(17) 0.0851(17) 0.0412(14) 0.0415(13) 0.0268(14)
C6' 0.066(2) 0.046(2) 0.054(2) 0.023(2) 0.022(2) 0.012(2)
B2 0.075(3) 0.042(3) 0.043(3) 0.011(2) 0.026(2) 0.010(3)
C2' 0.084(3) 0.052(3) 0.053(2) 0.0272(19) 0.037(2) 0.020(2)
C4' 0.091(3) 0.055(3) 0.104(4) 0.052(3) 0.053(3) 0.030(2)
C5' 0.080(3) 0.042(3) 0.078(3) 0.025(2) 0.026(2) 0.010(2)
C8" 0.098(3) 0.043(2) 0.050(2) 0.0117(19) 0.037(2) 0.010(2)
C7" 0.106(3) 0.063(3) 0.063(3) 0.036(2) 0.050(2) 0.018(2)
C3' 0.113(4) 0.069(3) 0.080(3) 0.052(3) 0.061(3) 0.043(3)

loop_
_atom_type_symbol
_atom_type_description
_atom_type_scat_dispersion_real
_atom_type_scat_dispersion_imag
_atom_type_scat_source
C C 0.0033 0.0016 'International Tables Vol C Tables 4.2.6.8 and 6.1.1.4'
H H 0.0000 0.0000 'International Tables Vol C Tables 4.2.6.8 and 6.1.1.4'
B B 0.0013 0.0007 'International Tables Vol C Tables 4.2.6.8 and 6.1.1.4'
O O 0.0106 0.0060 'International Tables Vol C Tables 4.2.6.8 and 6.1.1.4'
F F 0.0171 0.0103 'International Tables Vol C Tables 4.2.6.8 and 6.1.1.4'

loop_
_geom_angle_atom_site_label_1
_geom_angle_atom_site_label_2
_geom_angle_atom_site_label_3
_geom_angle
C3 O3 B2 120.9(3)
C1 O1 B2 121.2(3)
C3 C2 C1 120.6(3)
C3 C2 H2 119.7
C1 C2 H2 119.7
C5" O5" C8" 117.6(3)
C3" C4" C5" 119.9(3)
C3" C4" H4" 120.0
C5" C4" H4" 120.0
O3 C3 C2 120.6(3)
O3 C3 C1" 115.9(3)
C2 C3 C1" 123.4(3)
C2" C1" C6" 120.5(3)
C2" C1" C3 118.8(3)
C6" C1" C3 120.6(3)
O3" C3" C4" 124.4(3)
O3" C3" C2" 115.1(3)
C4" C3" C2" 120.6(3)
C1" C2" C3" 119.4(3)
C1" C2" H2" 120.3
C3" C2" H2" 120.3
O5" C5" C6" 123.9(3)
O5" C5" C4" 115.4(3)
C6" C5" C4" 120.7(3)
C3" O3" C7" 118.2(3)
O1 C1 C2 120.5(3)
O1 C1 C1' 115.4(3)
C2 C1 C1' 124.1(3)
C5" C6" C1" 118.9(3)
C5" C6" H6" 120.6
C1" C6" H6" 120.6
C6' C1' C2' 118.4(4)
C6' C1' C1 122.3(3)
C2' C1' C1 119.2(3)
C5' C6' C1' 120.5(4)
C5' C6' H6' 119.8
C1' C6' H6' 119.8
F2 B2 F1 110.4(4)
F2 B2 O1 108.7(4)
F1 B2 O1 109.4(4)
F2 B2 O3 109.0(3)
F1 B2 O3 107.7(4)
O1 B2 O3 111.7(3)
C3' C2' C1' 120.7(4)
C3' C2' H2' 119.7
C1' C2' H2' 119.7
C5' C4' C3' 120.2(4)
C5' C4' H4' 119.9
C3' C4' H4' 119.9
C4' C5' C6' 120.4(4)
C4' C5' H5' 119.8
C6' C5' H5' 119.8
O5" C8" H8"A 109.5
O5" C8" H8"B 109.5
H8"A C8" H8"B 109.5
O5" C8" H8"C 109.5
H8"A C8" H8"C 109.5
H8"B C8" H8"C 109.5
O3" C7" H7"A 109.5
O3" C7" H7"B 109.5
H7"A C7" H7"B 109.5
O3" C7" H7"C 109.5
H7"A C7" H7"C 109.5
H7"B C7" H7"C 109.5
C4' C3' C2' 119.9(4)
C4' C3' H3' 120.0
C2' C3' H3' 120.0

loop_
_geom_bond_atom_site_label_1
_geom_bond_atom_site_label_2
_geom_bond_distance
O3 C3 1.294(4)
O3 B2 1.479(5)
O1 C1 1.295(4)
O1 B2 1.468(5)
C2 C3 1.379(4)
C2 C1 1.384(4)
C2 H2 0.9300
O5" C5" 1.363(4)
O5" C8" 1.430(4)
C4" C3" 1.372(4)
C4" C5" 1.386(5)
C4" H4" 0.9300
C3 C1" 1.475(4)
C1" C2" 1.383(4)
C1" C6" 1.401(4)
F2 B2 1.358(5)
C3" O3" 1.365(4)
C3" C2" 1.389(4)
C2" H2" 0.9300
C5" C6" 1.381(4)
O3" C7" 1.423(4)
C1 C1' 1.468(5)
C6" H6" 0.9300
C1' C6' 1.378(5)
C1' C2' 1.390(5)
F1 B2 1.382(5)
C6' C5' 1.374(5)
C6' H6' 0.9300
C2' C3' 1.372(5)
C2' H2' 0.9300
C4' C5' 1.364(5)
C4' C3' 1.367(6)
C4' H4' 0.9300
C5' H5' 0.9300
C8" H8"A 0.9600
C8" H8"B 0.9600
C8" H8"C 0.9600
C7" H7"A 0.9600
C7" H7"B 0.9600
C7" H7"C 0.9600
C3' H3' 0.9300

loop_
_geom_torsion_atom_site_label_1
_geom_torsion_atom_site_label_2
_geom_torsion_atom_site_label_3
_geom_torsion_atom_site_label_4
_geom_torsion
B2 O3 C3 C2 11.7(5)
B2 O3 C3 C1" -167.9(3)
C1 C2 C3 O3 2.6(5)
C1 C2 C3 C1" -177.7(3)
O3 C3 C1" C2" 2.7(4)
C2 C3 C1" C2" -177.0(3)
O3 C3 C1" C6" 179.8(3)
C2 C3 C1" C6" 0.2(5)
C5" C4" C3" O3" -179.9(3)
C5" C4" C3" C2" 0.9(5)
C6" C1" C2" C3" -1.1(5)
C3 C1" C2" C3" 176.1(3)
O3" C3" C2" C1" -179.0(3)
C4" C3" C2" C1" 0.2(5)
C8" O5" C5" C6" 2.2(5)
C8" O5" C5" C4" -178.1(3)
C3" C4" C5" O5" 178.9(3)
C3" C4" C5" C6" -1.3(5)
C4" C3" O3" C7" -3.7(5)
C2" C3" O3" C7" 175.5(3)
B2 O1 C1 C2 -10.7(5)
B2 O1 C1 C1' 169.8(3)
C3 C2 C1 O1 -3.2(5)
C3 C2 C1 C1' 176.2(3)
O5" C5" C6" C1" -179.7(3)
C4" C5" C6" C1" 0.5(5)
C2" C1" C6" C5" 0.7(5)
C3 C1" C6" C5" -176.4(3)
O1 C1 C1' C6' -163.5(3)
C2 C1 C1' C6' 17.0(5)
O1 C1 C1' C2' 13.8(5)
C2 C1 C1' C2' -165.7(3)
C2' C1' C6' C5' -0.3(5)
C1 C1' C6' C5' 177.0(3)
C1 O1 B2 F2 143.1(3)
C1 O1 B2 F1 -96.4(4)
C1 O1 B2 O3 22.8(5)
C3 O3 B2 F2 -143.4(3)
C3 O3 B2 F1 96.9(4)
C3 O3 B2 O1 -23.3(5)
C6' C1' C2' C3' -0.1(6)
C1 C1' C2' C3' -177.5(4)
C3' C4' C5' C6' -0.7(7)
C1' C6' C5' C4' 0.7(6)
C5' C4' C3' C2' 0.3(7)
C1' C2' C3' C4' 0.1(6)
